data_7710047
loop_
_publ_author_name
'Staub, Liane Hildegard'
'Lambert, Jessica'
'M\"uller, Carsten'
'Morgenstern, Bernd'
'Zimmer, Michael'
'Warken, Joshua'
'Koldemir, Aylin'
'Block, Theresa'
'P\"ottgen, Rainer'
'Sch\"afer, Andr\'e'

_publ_section_title
;
 Bis(di-<i>tert</i>-butylindenyl)tetrelocenes.
;
_journal_name_full 'Dalton transactions (Cambridge, England : 2003)'
_journal_paper_doi 10.1039/d2dt00582d
_journal_year 2022
_chemical_formula_moiety 'C19 H29 Li O2'
_chemical_formula_sum 'C19 H29 Li O2'
_chemical_formula_weight 296.36
_chemical_name_systematic 'lithium diisopropyl indenide dimethoxyethan adduct'
_chemical_properties_physical Air-sensitive,Moisture-sensitive
_space_group_crystal_system triclinic
_space_group_IT_number 2
_space_group_name_Hall '-P 1'
_space_group_name_H-M_alt 'P -1'
_atom_sites_solution_hydrogens mixed
_atom_sites_solution_primary direct
_atom_sites_solution_secondary difmap
_audit_creation_method SHELXL-2018/3
_audit_update_record
;
2022-02-23 deposited with the CCDC.	2022-04-08 downloaded from the CCDC.
;
_cell_angle_alpha 73.834(4)
_cell_angle_beta 74.958(4)
_cell_angle_gamma 66.433(4)
_cell_formula_units_Z 2
_cell_length_a 8.1149(10)
_cell_length_b 9.9608(11)
_cell_length_c 12.9882(16)
_cell_measurement_reflns_used 5392
_cell_measurement_temperature 133(2)
_cell_measurement_theta_max 27.13
_cell_measurement_theta_min 2.54
_cell_volume 911.04(19)
_computing_cell_refinement 'SAINT V8.40A (Bruker Nano, Inc., 2019)'
_computing_data_collection 'APEX 3 (Bruker Nano, Inc., 2019)'
_computing_data_reduction 'SAINT V8.40A (Bruker Nano, Inc., 2019)'
_computing_publication_material 'SHELXL-2018/3 (Sheldrick, 2018)'
_computing_structure_refinement
;
SHELXL-2018/3 (Sheldrick, 2018),                                              
SHELXLe Rev 1000 (Huebschle et al., 2011)
;
_computing_structure_solution 'SHELXT 2018/2 (Sheldrick, 2018)'
_diffrn_ambient_temperature 133(2)
_diffrn_measured_fraction_theta_full 0.960
_diffrn_measured_fraction_theta_max 0.958
_diffrn_measurement_device_type 'Bruker AXS D8 Venture, Photon II'
_diffrn_measurement_method '\f and \w scans'
_diffrn_radiation_type MoK\a
_diffrn_radiation_wavelength 0.71073
_diffrn_reflns_av_R_equivalents 0.0728
_diffrn_reflns_av_unetI/netI 0.0411
_diffrn_reflns_Laue_measured_fraction_full 0.960
_diffrn_reflns_Laue_measured_fraction_max 0.958
_diffrn_reflns_limit_h_max 9
_diffrn_reflns_limit_h_min -9
_diffrn_reflns_limit_k_max 12
_diffrn_reflns_limit_k_min -11
_diffrn_reflns_limit_l_max 15
_diffrn_reflns_limit_l_min -15
_diffrn_reflns_number 24467
_diffrn_reflns_point_group_measured_fraction_full 0.960
_diffrn_reflns_point_group_measured_fraction_max 0.958
_diffrn_reflns_theta_full 25.242
_diffrn_reflns_theta_max 25.675
_diffrn_reflns_theta_min 2.537
_diffrn_source 'INCOATEC I\^A?S microfocus sealed tube'
_exptl_absorpt_coefficient_mu 0.067
_exptl_absorpt_correction_T_max 0.7455
_exptl_absorpt_correction_T_min 0.6730
_exptl_absorpt_correction_type multi-scan
_exptl_absorpt_process_details
;
 SADABS 2016/2: Krause, L., Herbst-Irmer, R., Sheldrick G.M. & Stalke D.,
 J. Appl. Cryst. 48 (2015) 3-10
;
_exptl_crystal_colour yellow
_exptl_crystal_density_diffrn 1.080
_exptl_crystal_density_meas ?
_exptl_crystal_description plate
_exptl_crystal_F_000 324
_exptl_crystal_size_max 0.239
_exptl_crystal_size_mid 0.085
_exptl_crystal_size_min 0.058
_refine_diff_density_max 0.241
_refine_diff_density_min -0.204
_refine_diff_density_rms 0.050
_refine_ls_extinction_method none
_refine_ls_goodness_of_fit_ref 1.068
_refine_ls_hydrogen_treatment mixed
_refine_ls_matrix_type full
_refine_ls_number_parameters 208
_refine_ls_number_reflns 3309
_refine_ls_number_restraints 0
_refine_ls_restrained_S_all 1.068
_refine_ls_R_factor_all 0.0796
_refine_ls_R_factor_gt 0.0587
_refine_ls_shift/su_max 0.000
_refine_ls_shift/su_mean 0.000
_refine_ls_structure_factor_coef Fsqd
_refine_ls_weighting_details 'w=1/[\s^2^(Fo^2^)+(0.0715P)^2^+0.5576P] where P=(Fo^2^+2Fc^2^)/3'
_refine_ls_weighting_scheme calc
_refine_ls_wR_factor_gt 0.1505
_refine_ls_wR_factor_ref 0.1645
_reflns_Friedel_coverage 0.000
_reflns_number_gt 2535
_reflns_number_total 3309
_reflns_threshold_expression 'I > 2\s(I)'
_cod_data_source_file d2dt00582d2.cif
_cod_data_source_block sh4615_a
_cod_depositor_comments
;
The following automatic conversions were performed:

data item '_exptl_crystal_density_meas' value 'not measured' was
changed to '?' -- the value is perceived as not measured.

Automatic conversion script
Id: cif_fix_values 7556 2019-12-06 15:28:31Z antanas 
;
_cod_database_code 7710047
_shelx_shelxl_version_number 2018/3
_shelx_space_group_comment
;
The symmetry employed for this shelxl refinement is uniquely defined
by the following loop, which should always be used as a source of
symmetry information in preference to the above space-group names.
They are only intended as comments.
;
_shelx_estimated_absorpt_t_min 0.984
_shelx_estimated_absorpt_t_max 0.996

loop_
_space_group_symop_operation_xyz
'x, y, z'
'-x, -y, -z'

loop_
_atom_site_label
_atom_site_type_symbol
_atom_site_fract_x
_atom_site_fract_y
_atom_site_fract_z
_atom_site_U_iso_or_equiv
_atom_site_adp_type
_atom_site_occupancy
_atom_site_site_symmetry_order
_atom_site_calc_flag
_atom_site_refinement_flags_posn
_atom_site_refinement_flags_adp
_atom_site_refinement_flags_occupancy
_atom_site_disorder_assembly
_atom_site_disorder_group
Li1 Li 0.5036(5) 0.2474(5) 0.2679(3) 0.0314(9) Uani 1 1 d . . . . .
O1 O 0.74654(19) 0.10239(19) 0.22625(13) 0.0334(4) Uani 1 1 d . . . . .
O2 O 0.6459(2) 0.35609(19) 0.29065(13) 0.0340(4) Uani 1 1 d . . . . .
C2 C 0.2341(3) 0.3758(3) 0.20398(16) 0.0247(5) Uani 1 1 d . . . . .
C1 C 0.2057(3) 0.3807(3) 0.31535(17) 0.0242(5) Uani 1 1 d . . . . .
H1 H 0.168(3) 0.473(3) 0.3429(18) 0.029 Uiso 1 1 d . U . . .
C3 C 0.2824(3) 0.2241(3) 0.19899(16) 0.0241(5) Uani 1 1 d . . . . .
C4 C 0.3231(3) 0.1487(3) 0.11219(18) 0.0291(5) Uani 1 1 d . . . . .
H4 H 0.323958 0.203221 0.039394 0.035 Uiso 1 1 calc R U . . .
C5 C 0.3610(3) -0.0026(3) 0.13341(19) 0.0328(6) Uani 1 1 d . . . . .
H5 H 0.385393 -0.051562 0.075036 0.039 Uiso 1 1 calc R U . . .
C6 C 0.3643(3) -0.0865(3) 0.2404(2) 0.0339(5) Uani 1 1 d . . . . .
H6 H 0.391638 -0.191157 0.252907 0.041 Uiso 1 1 calc R U . . .
C7 C 0.3288(3) -0.0198(3) 0.32700(19) 0.0301(5) Uani 1 1 d . . . . .
H7 H 0.332722 -0.078267 0.398533 0.036 Uiso 1 1 calc R U . . .
C8 C 0.2866(3) 0.1358(3) 0.30949(17) 0.0255(5) Uani 1 1 d . . . . .
C10 C 0.2177(3) 0.1934(3) 0.50365(17) 0.0289(5) Uani 1 1 d . . . . .
H10 H 0.305888 0.089914 0.523542 0.035 Uiso 1 1 calc R U . . .
C9 C 0.2408(3) 0.2353(3) 0.38084(16) 0.0247(5) Uani 1 1 d . . . . .
C11 C 0.2588(3) 0.2960(3) 0.55280(19) 0.0389(6) Uani 1 1 d . . . . .
H11A H 0.383850 0.293264 0.523151 0.058 Uiso 1 1 calc R U . . .
H11B H 0.245566 0.262525 0.631967 0.058 Uiso 1 1 calc R U . . .
H11C H 0.173342 0.398373 0.534986 0.058 Uiso 1 1 calc R U . . .
C12 C 0.0263(3) 0.1919(3) 0.55307(19) 0.0423(7) Uani 1 1 d . . . . .
H12A H -0.063158 0.292226 0.534479 0.063 Uiso 1 1 calc R U . . .
H12B H 0.016067 0.161193 0.632314 0.063 Uiso 1 1 calc R U . . .
H12C H 0.002949 0.121365 0.524225 0.063 Uiso 1 1 calc R U . . .
C13 C 0.2019(3) 0.5081(3) 0.11046(17) 0.0302(5) Uani 1 1 d . . . . .
H13 H 0.254389 0.468694 0.041553 0.036 Uiso 1 1 calc R U . . .
C14 C 0.2967(4) 0.6130(3) 0.1100(2) 0.0486(7) Uani 1 1 d . . . . .
H14A H 0.278283 0.693377 0.045550 0.073 Uiso 1 1 calc R U . . .
H14B H 0.427543 0.557178 0.108633 0.073 Uiso 1 1 calc R U . . .
H14C H 0.245226 0.656080 0.175673 0.073 Uiso 1 1 calc R U . . .
C15 C -0.0024(3) 0.5941(3) 0.1103(2) 0.0397(6) Uani 1 1 d . . . . .
H15A H -0.019454 0.677921 0.048005 0.059 Uiso 1 1 calc R U . . .
H15B H -0.058330 0.632168 0.177821 0.059 Uiso 1 1 calc R U . . .
H15C H -0.060056 0.527162 0.104912 0.059 Uiso 1 1 calc R U . . .
C16 C 0.7956(3) -0.0013(3) 0.1577(2) 0.0361(6) Uani 1 1 d . . . . .
H16A H 0.813592 0.049117 0.081499 0.054 Uiso 1 1 calc R U . . .
H16B H 0.698119 -0.041432 0.170514 0.054 Uiso 1 1 calc R U . . .
H16C H 0.908952 -0.083245 0.173846 0.054 Uiso 1 1 calc R U . . .
C17 C 0.8848(3) 0.1619(3) 0.2152(2) 0.0351(6) Uani 1 1 d . . . . .
H17A H 0.900408 0.223657 0.141618 0.042 Uiso 1 1 calc R U . . .
H17B H 1.002459 0.079710 0.225581 0.042 Uiso 1 1 calc R U . . .
C18 C 0.8283(3) 0.2544(3) 0.2987(2) 0.0373(6) Uani 1 1 d . . . . .
H18A H 0.832954 0.190069 0.372101 0.045 Uiso 1 1 calc R U . . .
H18B H 0.911225 0.310263 0.285980 0.045 Uiso 1 1 calc R U . . .
C19 C 0.5918(4) 0.4712(3) 0.3488(2) 0.0447(7) Uani 1 1 d . . . . .
H19A H 0.664918 0.535129 0.315155 0.067 Uiso 1 1 calc R U . . .
H19B H 0.610431 0.427547 0.424300 0.067 Uiso 1 1 calc R U . . .
H19C H 0.462518 0.531092 0.347389 0.067 Uiso 1 1 calc R U . . .

loop_
_atom_site_aniso_label
_atom_site_aniso_U_11
_atom_site_aniso_U_22
_atom_site_aniso_U_33
_atom_site_aniso_U_23
_atom_site_aniso_U_13
_atom_site_aniso_U_12
Li1 0.0214(17) 0.035(2) 0.041(2) -0.0139(17) -0.0063(15) -0.0083(16)
O1 0.0231(8) 0.0364(11) 0.0458(9) -0.0169(7) -0.0038(6) -0.0109(7)
O2 0.0250(8) 0.0353(11) 0.0477(10) -0.0167(8) -0.0093(7) -0.0090(7)
C2 0.0208(10) 0.0262(13) 0.0272(10) -0.0046(9) -0.0056(8) -0.0078(9)
C1 0.0205(10) 0.0233(13) 0.0309(11) -0.0094(9) -0.0048(8) -0.0070(9)
C3 0.0172(9) 0.0273(14) 0.0289(11) -0.0069(9) -0.0046(8) -0.0078(8)
C4 0.0203(10) 0.0373(15) 0.0308(11) -0.0120(10) -0.0028(8) -0.0088(9)
C5 0.0222(11) 0.0395(16) 0.0441(13) -0.0227(11) -0.0025(9) -0.0106(10)
C6 0.0270(11) 0.0259(14) 0.0498(14) -0.0107(11) -0.0041(10) -0.0097(10)
C7 0.0242(10) 0.0272(14) 0.0382(12) -0.0052(10) -0.0058(9) -0.0087(9)
C8 0.0187(10) 0.0277(14) 0.0306(11) -0.0051(9) -0.0049(8) -0.0086(9)
C10 0.0285(11) 0.0296(14) 0.0287(11) -0.0039(9) -0.0069(8) -0.0101(9)
C9 0.0202(10) 0.0273(13) 0.0281(11) -0.0060(9) -0.0041(8) -0.0095(9)
C11 0.0441(14) 0.0474(18) 0.0312(12) -0.0060(11) -0.0101(10) -0.0209(12)
C12 0.0414(14) 0.062(2) 0.0292(12) -0.0048(11) -0.0021(10) -0.0286(13)
C13 0.0305(11) 0.0316(14) 0.0275(11) -0.0045(9) -0.0067(9) -0.0097(10)
C14 0.0585(17) 0.0405(18) 0.0523(16) 0.0110(13) -0.0213(13) -0.0291(14)
C15 0.0360(13) 0.0354(16) 0.0392(13) 0.0020(11) -0.0153(10) -0.0048(11)
C16 0.0319(12) 0.0326(16) 0.0453(14) -0.0145(11) -0.0085(10) -0.0073(10)
C17 0.0223(11) 0.0406(16) 0.0447(13) -0.0085(11) -0.0047(9) -0.0137(10)
C18 0.0234(11) 0.0451(17) 0.0490(14) -0.0112(11) -0.0097(10) -0.0141(11)
C19 0.0397(14) 0.0416(18) 0.0628(17) -0.0256(13) -0.0042(12) -0.0170(12)

loop_
_atom_type_symbol
_atom_type_description
_atom_type_scat_dispersion_real
_atom_type_scat_dispersion_imag
_atom_type_scat_source
C C 0.0033 0.0016 'International Tables Vol C Tables 4.2.6.8 and 6.1.1.4'
H H 0.0000 0.0000 'International Tables Vol C Tables 4.2.6.8 and 6.1.1.4'
Li Li -0.0003 0.0001 'International Tables Vol C Tables 4.2.6.8 and 6.1.1.4'
O O 0.0106 0.0060 'International Tables Vol C Tables 4.2.6.8 and 6.1.1.4'

loop_
_geom_angle_atom_site_label_1
_geom_angle_atom_site_label_2
_geom_angle_atom_site_label_3
_geom_angle
_geom_angle_site_symmetry_1
_geom_angle_site_symmetry_3
_geom_angle_publ_flag
O1 Li1 O2 83.45(15) . . ?
O1 Li1 C1 169.4(2) . . ?
O2 Li1 C1 106.97(19) . . ?
O1 Li1 C9 135.7(2) . . ?
O2 Li1 C9 122.41(19) . . ?
C1 Li1 C9 36.41(10) . . ?
O1 Li1 C2 139.4(2) . . ?
O2 Li1 C2 120.5(2) . . ?
C1 Li1 C2 36.31(9) . . ?
C9 Li1 C2 61.53(11) . . ?
O1 Li1 C3 111.61(19) . . ?
O2 Li1 C3 155.0(2) . . ?
C1 Li1 C3 59.50(11) . . ?
C9 Li1 C3 60.81(11) . . ?
C2 Li1 C3 35.89(10) . . ?
O1 Li1 C8 109.80(19) . . ?
O2 Li1 C8 157.5(2) . . ?
C1 Li1 C8 59.66(12) . . ?
C9 Li1 C8 35.99(9) . . ?
C2 Li1 C8 60.90(11) . . ?
C3 Li1 C8 36.76(9) . . ?
C16 O1 C17 112.86(17) . . ?
C16 O1 Li1 127.90(17) . . ?
C17 O1 Li1 110.68(18) . . ?
C19 O2 C18 112.65(18) . . ?
C19 O2 Li1 130.35(18) . . ?
C18 O2 Li1 108.64(18) . . ?
C1 C2 C3 106.49(19) . . ?
C1 C2 C13 126.5(2) . . ?
C3 C2 C13 126.82(19) . . ?
C1 C2 Li1 70.85(15) . . ?
C3 C2 Li1 73.22(15) . . ?
C13 C2 Li1 125.19(17) . . ?
C2 C1 C9 110.9(2) . . ?
C2 C1 Li1 72.84(15) . . ?
C9 C1 Li1 72.60(16) . . ?
C2 C3 C4 133.5(2) . . ?
C2 C3 C8 108.23(18) . . ?
C4 C3 C8 118.3(2) . . ?
C2 C3 Li1 70.89(15) . . ?
C4 C3 Li1 123.28(16) . . ?
C8 C3 Li1 71.67(15) . . ?
C5 C4 C3 120.1(2) . . ?
C4 C5 C6 121.0(2) . . ?
C7 C6 C5 121.3(2) . . ?
C6 C7 C8 119.8(2) . . ?
C7 C8 C9 132.9(2) . . ?
C7 C8 C3 119.5(2) . . ?
C9 C8 C3 107.66(19) . . ?
C7 C8 Li1 123.87(17) . . ?
C9 C8 Li1 70.61(15) . . ?
C3 C8 Li1 71.57(15) . . ?
C9 C10 C11 112.58(19) . . ?
C9 C10 C12 111.03(17) . . ?
C11 C10 C12 109.7(2) . . ?
C1 C9 C8 106.64(18) . . ?
C1 C9 C10 127.4(2) . . ?
C8 C9 C10 125.7(2) . . ?
C1 C9 Li1 70.99(15) . . ?
C8 C9 Li1 73.40(15) . . ?
C10 C9 Li1 124.99(16) . . ?
C2 C13 C14 112.54(18) . . ?
C2 C13 C15 111.14(18) . . ?
C14 C13 C15 110.3(2) . . ?
O1 C17 C18 108.10(18) . . ?
O2 C18 C17 107.62(18) . . ?

loop_
_geom_bond_atom_site_label_1
_geom_bond_atom_site_label_2
_geom_bond_distance
_geom_bond_site_symmetry_2
_geom_bond_publ_flag
Li1 O1 1.967(4) . ?
Li1 O2 1.987(4) . ?
Li1 C1 2.259(4) . ?
Li1 C9 2.280(4) . ?
Li1 C2 2.285(4) . ?
Li1 C3 2.315(4) . ?
Li1 C8 2.316(4) . ?
O1 C16 1.420(3) . ?
O1 C17 1.425(3) . ?
O2 C19 1.409(3) . ?
O2 C18 1.432(3) . ?
C2 C1 1.416(3) . ?
C2 C3 1.417(3) . ?
C2 C13 1.509(3) . ?
C1 C9 1.418(3) . ?
C3 C4 1.422(3) . ?
C3 C8 1.460(3) . ?
C4 C5 1.373(4) . ?
C5 C6 1.409(3) . ?
C6 C7 1.372(3) . ?
C7 C8 1.411(3) . ?
C8 C9 1.420(3) . ?
C10 C9 1.513(3) . ?
C10 C11 1.519(3) . ?
C10 C12 1.523(3) . ?
C13 C14 1.524(3) . ?
C13 C15 1.532(3) . ?
C17 C18 1.482(3) . ?

loop_
_geom_torsion_atom_site_label_1
_geom_torsion_atom_site_label_2
_geom_torsion_atom_site_label_3
_geom_torsion_atom_site_label_4
_geom_torsion
_geom_torsion_site_symmetry_1
_geom_torsion_site_symmetry_2
_geom_torsion_site_symmetry_3
_geom_torsion_site_symmetry_4
_geom_torsion_publ_flag
C3 C2 C1 C9 2.0(2) . . . . ?
C13 C2 C1 C9 176.82(18) . . . . ?
Li1 C2 C1 C9 -63.05(18) . . . . ?
C3 C2 C1 Li1 65.08(17) . . . . ?
C13 C2 C1 Li1 -120.1(2) . . . . ?
C1 C2 C3 C4 178.4(2) . . . . ?
C13 C2 C3 C4 3.6(4) . . . . ?
Li1 C2 C3 C4 -118.2(2) . . . . ?
C1 C2 C3 C8 -1.2(2) . . . . ?
C13 C2 C3 C8 -175.94(18) . . . . ?
Li1 C2 C3 C8 62.31(16) . . . . ?
C1 C2 C3 Li1 -63.48(16) . . . . ?
C13 C2 C3 Li1 121.7(2) . . . . ?
C2 C3 C4 C5 -178.1(2) . . . . ?
C8 C3 C4 C5 1.4(3) . . . . ?
Li1 C3 C4 C5 87.2(3) . . . . ?
C3 C4 C5 C6 -1.4(3) . . . . ?
C4 C5 C6 C7 0.4(3) . . . . ?
C5 C6 C7 C8 0.5(3) . . . . ?
C6 C7 C8 C9 178.5(2) . . . . ?
C6 C7 C8 C3 -0.4(3) . . . . ?
C6 C7 C8 Li1 -87.1(3) . . . . ?
C2 C3 C8 C7 179.08(18) . . . . ?
C4 C3 C8 C7 -0.5(3) . . . . ?
Li1 C3 C8 C7 -119.1(2) . . . . ?
C2 C3 C8 C9 -0.1(2) . . . . ?
C4 C3 C8 C9 -179.69(17) . . . . ?
Li1 C3 C8 C9 61.75(17) . . . . ?
C2 C3 C8 Li1 -61.82(17) . . . . ?
C4 C3 C8 Li1 118.6(2) . . . . ?
C2 C1 C9 C8 -2.1(2) . . . . ?
Li1 C1 C9 C8 -65.27(16) . . . . ?
C2 C1 C9 C10 -176.80(18) . . . . ?
Li1 C1 C9 C10 120.0(2) . . . . ?
C2 C1 C9 Li1 63.19(17) . . . . ?
C7 C8 C9 C1 -177.7(2) . . . . ?
C3 C8 C9 C1 1.3(2) . . . . ?
Li1 C8 C9 C1 63.65(16) . . . . ?
C7 C8 C9 C10 -2.9(4) . . . . ?
C3 C8 C9 C10 176.12(18) . . . . ?
Li1 C8 C9 C10 -121.5(2) . . . . ?
C7 C8 C9 Li1 118.6(3) . . . . ?
C3 C8 C9 Li1 -62.37(17) . . . . ?
C11 C10 C9 C1 -33.7(3) . . . . ?
C12 C10 C9 C1 89.8(3) . . . . ?
C11 C10 C9 C8 152.5(2) . . . . ?
C12 C10 C9 C8 -84.0(3) . . . . ?
C11 C10 C9 Li1 58.3(3) . . . . ?
C12 C10 C9 Li1 -178.2(2) . . . . ?
C1 C2 C13 C14 52.0(3) . . . . ?
C3 C2 C13 C14 -134.2(2) . . . . ?
Li1 C2 C13 C14 -39.2(3) . . . . ?
C1 C2 C13 C15 -72.2(3) . . . . ?
C3 C2 C13 C15 101.6(3) . . . . ?
Li1 C2 C13 C15 -163.5(2) . . . . ?
C16 O1 C17 C18 -173.63(19) . . . . ?
Li1 O1 C17 C18 35.7(3) . . . . ?
C19 O2 C18 C17 -166.8(2) . . . . ?
Li1 O2 C18 C17 41.4(2) . . . . ?
O1 C17 C18 O2 -50.9(3) . . . . ?
